data_7223813
loop_
_publ_author_name
'Yuan, Shi-Fang'
'Yue, Erlin'
'Wen, Chunyan'
'Sun, Wen Hua'

_publ_section_title
;
 Synthesis, characterization, and ethylene polymerization of
 1-[2,4-bis(bis(4-fluorophenyl) methyl)naphthylimino]-2-arylimino
 acenaphthylnickel bromides: Influences of polymerization parameters on
 polyethylenes
;
_journal_name_full 'RSC Adv.'
_journal_paper_doi 10.1039/C5RA23644D
_journal_year 2016
_chemical_formula_moiety 'C56 H38 Br2 F4 N2 Ni, 2(C H2 Cl2)'
_chemical_formula_sum 'C58 H42 Br2 Cl4 F4 N2 Ni'
_chemical_formula_weight 1203.27
_chemical_name_systematic
;
 ?
;
_space_group_IT_number 2
_symmetry_cell_setting triclinic
_symmetry_space_group_name_Hall '-P 1'
_symmetry_space_group_name_H-M 'P -1'
_atom_sites_solution_hydrogens geom
_atom_sites_solution_primary direct
_atom_sites_solution_secondary difmap
_audit_creation_method SHELXL-97
_audit_update_record
;
2015-11-08 deposited with the CCDC.
2016-01-05 downloaded from the CCDC.
;
_cell_angle_alpha 92.60
_cell_angle_beta 96.06
_cell_angle_gamma 113.86
_cell_formula_units_Z 2
_cell_length_a 11.224
_cell_length_b 11.341
_cell_length_c 22.484
_cell_measurement_reflns_used 8044
_cell_measurement_temperature 173(2)
_cell_measurement_theta_max 27.4846
_cell_measurement_theta_min 1.9728
_cell_volume 2590.563
_computing_cell_refinement 'CrystalClear (Rigaku Inc., 2007)'
_computing_data_collection 'CrystalClear (Rigaku Inc., 2007)'
_computing_data_reduction 'CrystalClear (Rigaku Inc., 2007)'
_computing_molecular_graphics 'XP in Siemens SHELXTL (Sheldrick, 1994)'
_computing_publication_material 'SHELX97 (Sheldrick, 1997)'
_computing_structure_refinement 'SHELXL-97 (Sheldrick, 1997)'
_computing_structure_solution 'SHELXS-97 (Sheldrick, 1990)'
_diffrn_ambient_temperature 173(2)
_diffrn_detector_area_resol_mean 28.5714
_diffrn_measured_fraction_theta_full 0.994
_diffrn_measured_fraction_theta_max 0.994
_diffrn_measurement_device_type 'MM007-HF CCD(Saturn 724+)'
_diffrn_measurement_method '\w scans at fixed \c = 45\%'
_diffrn_radiation_monochromator Confocal
_diffrn_radiation_source 'rotating anode'
_diffrn_radiation_type MoK\a
_diffrn_radiation_wavelength 0.71073
_diffrn_reflns_av_R_equivalents 0.0333
_diffrn_reflns_av_sigmaI/netI 0.0305
_diffrn_reflns_limit_h_max 14
_diffrn_reflns_limit_h_min -14
_diffrn_reflns_limit_k_max 14
_diffrn_reflns_limit_k_min -14
_diffrn_reflns_limit_l_max 29
_diffrn_reflns_limit_l_min -29
_diffrn_reflns_number 36070
_diffrn_reflns_theta_full 27.49
_diffrn_reflns_theta_max 27.49
_diffrn_reflns_theta_min 0.91
_diffrn_standards_decay_% none
_diffrn_standards_interval_count none
_diffrn_standards_interval_time none
_diffrn_standards_number none
_exptl_absorpt_coefficient_mu 2.179
_exptl_absorpt_correction_T_max 1.0000
_exptl_absorpt_correction_T_min 0.6899
_exptl_absorpt_correction_type multi-scan
_exptl_absorpt_process_details 'SADABS (Sheldrick, 1996)'
_exptl_crystal_colour red
_exptl_crystal_density_diffrn 1.543
_exptl_crystal_density_method 'not measured'
_exptl_crystal_description block
_exptl_crystal_F_000 1212
_exptl_crystal_size_max 0.39
_exptl_crystal_size_mid 0.23
_exptl_crystal_size_min 0.18
_refine_diff_density_max 1.993
_refine_diff_density_min -1.776
_refine_diff_density_rms 0.123
_refine_ls_extinction_method none
_refine_ls_goodness_of_fit_ref 1.069
_refine_ls_hydrogen_treatment mixed
_refine_ls_matrix_type full
_refine_ls_number_parameters 642
_refine_ls_number_reflns 11811
_refine_ls_number_restraints 0
_refine_ls_restrained_S_all 1.069
_refine_ls_R_factor_gt 0.0619
_refine_ls_shift/su_max 0.001
_refine_ls_shift/su_mean 0.000
_refine_ls_structure_factor_coef Fsqd
_refine_ls_weighting_details 'calc w=1/[\s^2^(Fo^2^)+(0.1021P)^2^+5.2382P] where P=(Fo^2^+2Fc^2^)/3'
_refine_ls_weighting_scheme calc
_refine_ls_wR_factor_gt 0.1776
_refine_ls_wR_factor_ref 0.1818
_reflns_number_gt 10946
_reflns_number_total 11811
_reflns_threshold_expression >2sigma(I)
_cod_data_source_file c5ra23644d1.cif
_cod_data_source_block C1
_cod_original_cell_volume 2590.5
_cod_database_code 7223813
_refine_ls_r_factor_ref 0.0655

loop_
_symmetry_equiv_pos_as_xyz
'x, y, z'
'-x, -y, -z'

loop_
_atom_site_label
_atom_site_type_symbol
_atom_site_fract_x
_atom_site_fract_y
_atom_site_fract_z
_atom_site_U_iso_or_equiv
_atom_site_adp_type
_atom_site_occupancy
_atom_site_symmetry_multiplicity
_atom_site_calc_flag
_atom_site_refinement_flags
Br2 Br 0.69705(4) 0.36031(4) 0.105489(18) 0.04096(13) Uani 1 1 d .
Br1 Br 0.71674(4) 0.19850(4) 0.258566(19) 0.04324(13) Uani 1 1 d .
Ni1 Ni 0.59492(4) 0.25567(4) 0.185745(19) 0.02565(12) Uani 1 1 d .
F4 F 0.3274(3) 1.0081(3) 0.43292(13) 0.0516(7) Uani 1 1 d .
F3 F 1.0252(3) 0.7935(3) 0.55683(13) 0.0567(7) Uani 1 1 d .
F2 F 0.8097(3) 0.4379(3) 0.56878(12) 0.0600(8) Uani 1 1 d .
F1 F -0.0240(2) 0.1047(3) 0.30539(14) 0.0609(8) Uani 1 1 d .
N2 N 0.4109(3) 0.1331(3) 0.14872(12) 0.0220(5) Uani 1 1 d .
N1 N 0.5025(2) 0.3674(2) 0.20986(11) 0.0191(5) Uani 1 1 d .
C15 C 0.6263(3) 0.6136(3) 0.34153(14) 0.0222(6) Uani 1 1 d .
H15 H 0.6411 0.6155 0.3840 0.027 Uiso 1 1 calc R
C16 C 0.6584(3) 0.7292(3) 0.31677(14) 0.0214(6) Uani 1 1 d .
C21 C 0.6378(3) 0.7278(3) 0.25273(14) 0.0211(6) Uani 1 1 d .
C1 C 0.3807(3) 0.3168(3) 0.18760(13) 0.0201(6) Uani 1 1 d .
C14 C 0.5726(3) 0.4922(3) 0.30711(13) 0.0195(5) Uani 1 1 d .
C13 C 0.5569(3) 0.4911(3) 0.24527(13) 0.0196(6) Uani 1 1 d .
C23 C 0.5294(3) 0.3653(3) 0.33661(13) 0.0209(6) Uani 1 1 d .
H23 H 0.5576 0.3071 0.3126 0.025 Uiso 1 1 calc R
C37 C 0.7976(3) 0.8459(3) 0.41330(14) 0.0231(6) Uani 1 1 d .
C10 C 0.2722(3) 0.3561(3) 0.18703(15) 0.0240(6) Uani 1 1 d .
C24 C 0.3799(3) 0.2979(3) 0.33141(13) 0.0229(6) Uani 1 1 d .
C22 C 0.5897(3) 0.6070(3) 0.21645(13) 0.0204(6) Uani 1 1 d .
C36 C 0.7125(3) 0.8560(3) 0.35774(14) 0.0223(6) Uani 1 1 d .
H36 H 0.7709 0.9256 0.3351 0.027 Uiso 1 1 calc R
C20 C 0.5724(3) 0.6059(3) 0.15280(14) 0.0259(6) Uani 1 1 d .
H20 H 0.5440 0.5264 0.1284 0.031 Uiso 1 1 calc R
C17 C 0.6617(3) 0.8424(3) 0.22322(15) 0.0272(6) Uani 1 1 d .
H17 H 0.6935 0.9238 0.2464 0.033 Uiso 1 1 calc R
C30 C 0.6006(3) 0.3840(3) 0.40039(14) 0.0235(6) Uani 1 1 d .
C49 C 0.3694(3) 0.0079(3) 0.11611(15) 0.0241(6) Uani 1 1 d .
C44 C 0.4712(4) 0.8129(4) 0.36385(17) 0.0313(7) Uani 1 1 d .
H44 H 0.4441 0.7293 0.3433 0.038 Uiso 1 1 calc R
C50 C 0.3503(4) -0.0993(3) 0.14817(17) 0.0296(7) Uani 1 1 d .
C12 C 0.1599(3) 0.2465(3) 0.16022(16) 0.0293(7) Uani 1 1 d .
C2 C 0.3283(3) 0.1827(3) 0.15554(13) 0.0215(6) Uani 1 1 d .
C31 C 0.5413(4) 0.3821(3) 0.45161(15) 0.0287(7) Uani 1 1 d .
H31 H 0.4514 0.3683 0.4477 0.034 Uiso 1 1 calc R
C19 C 0.5960(4) 0.7180(4) 0.12640(16) 0.0331(8) Uani 1 1 d .
H19 H 0.5830 0.7158 0.0838 0.040 Uiso 1 1 calc R
C56 C 0.3704(5) 0.1151(4) 0.01895(17) 0.0412(9) Uani 1 1 d .
H56A H 0.2934 0.1349 0.0204 0.062 Uiso 1 1 calc R
H56B H 0.3785 0.0959 -0.0230 0.062 Uiso 1 1 calc R
H56C H 0.4496 0.1899 0.0373 0.062 Uiso 1 1 calc R
C51 C 0.3137(4) -0.2194(4) 0.1153(2) 0.0402(9) Uani 1 1 d .
H51 H 0.2974 -0.2946 0.1359 0.048 Uiso 1 1 calc R
C43 C 0.6040(3) 0.8952(3) 0.37395(14) 0.0232(6) Uani 1 1 d .
C54 C 0.3544(4) -0.0009(3) 0.05302(16) 0.0310(7) Uani 1 1 d .
C25 C 0.3006(3) 0.3635(4) 0.33936(16) 0.0300(7) Uani 1 1 d .
H25 H 0.3405 0.4543 0.3506 0.036 Uiso 1 1 calc R
C28 C 0.1824(4) 0.0990(4) 0.30728(18) 0.0415(9) Uani 1 1 d .
H28 H 0.1412 0.0081 0.2966 0.050 Uiso 1 1 calc R
C9 C 0.2589(4) 0.4665(4) 0.20565(16) 0.0291(7) Uani 1 1 d .
H9 H 0.3329 0.5412 0.2238 0.035 Uiso 1 1 calc R
C26 C 0.1648(4) 0.2995(4) 0.33126(18) 0.0368(8) Uani 1 1 d .
H26 H 0.1113 0.3449 0.3369 0.044 Uiso 1 1 calc R
C47 C 0.5485(4) 1.0570(4) 0.42323(18) 0.0358(8) Uani 1 1 d .
H47 H 0.5742 1.1406 0.4436 0.043 Uiso 1 1 calc R
C32 C 0.6119(4) 0.4002(4) 0.50901(16) 0.0369(8) Uani 1 1 d .
H32 H 0.5711 0.3988 0.5441 0.044 Uiso 1 1 calc R
C42 C 0.7531(3) 0.8251(3) 0.46895(15) 0.0287(7) Uani 1 1 d .
H42 H 0.6691 0.8227 0.4738 0.034 Uiso 1 1 calc R
C41 C 0.8297(4) 0.8077(4) 0.51742(17) 0.0365(8) Uani 1 1 d .
H41 H 0.7991 0.7935 0.5554 0.044 Uiso 1 1 calc R
C3 C 0.1865(3) 0.1403(3) 0.14023(17) 0.0295(7) Uani 1 1 d .
C29 C 0.3196(4) 0.1650(3) 0.31560(16) 0.0306(7) Uani 1 1 d .
H29 H 0.3721 0.1183 0.3104 0.037 Uiso 1 1 calc R
C18 C 0.6396(4) 0.8366(4) 0.16207(17) 0.0342(8) Uani 1 1 d .
H18 H 0.6538 0.9137 0.1433 0.041 Uiso 1 1 calc R
C55 C 0.3633(5) -0.0890(4) 0.21557(18) 0.0404(9) Uani 1 1 d .
H55A H 0.4514 -0.0249 0.2322 0.061 Uiso 1 1 calc R
H55B H 0.3501 -0.1735 0.2296 0.061 Uiso 1 1 calc R
H55C H 0.2971 -0.0619 0.2289 0.061 Uiso 1 1 calc R
C40 C 0.9510(4) 0.8114(4) 0.50944(19) 0.0386(8) Uani 1 1 d .
C48 C 0.6410(4) 1.0192(3) 0.40305(17) 0.0316(7) Uani 1 1 d .
H48 H 0.7310 1.0782 0.4090 0.038 Uiso 1 1 calc R
C46 C 0.4184(4) 0.9713(4) 0.41326(17) 0.0349(8) Uani 1 1 d .
C8 C 0.1320(4) 0.4661(4) 0.1971(2) 0.0392(9) Uani 1 1 d .
H8 H 0.1226 0.5435 0.2081 0.047 Uiso 1 1 calc R
C45 C 0.3772(4) 0.8507(4) 0.38334(19) 0.0381(8) Uani 1 1 d .
H45 H 0.2864 0.7941 0.3761 0.046 Uiso 1 1 calc R
C35 C 0.7321(4) 0.4028(4) 0.40684(18) 0.0359(8) Uani 1 1 d .
H35 H 0.7736 0.4033 0.3721 0.043 Uiso 1 1 calc R
C11 C 0.0330(4) 0.2433(4) 0.1538(2) 0.0406(9) Uani 1 1 d .
C38 C 0.9215(4) 0.8521(4) 0.40772(18) 0.0347(8) Uani 1 1 d .
H38 H 0.9540 0.8687 0.3702 0.042 Uiso 1 1 calc R
C34 C 0.8032(4) 0.4209(5) 0.4634(2) 0.0452(10) Uani 1 1 d .
H34 H 0.8928 0.4337 0.4678 0.054 Uiso 1 1 calc R
C53 C 0.3209(5) -0.1211(4) 0.02268(18) 0.0415(9) Uani 1 1 d .
H53 H 0.3112 -0.1294 -0.0200 0.050 Uiso 1 1 calc R
C33 C 0.7404(4) 0.4198(4) 0.51314(17) 0.0406(9) Uani 1 1 d .
C52 C 0.3011(5) -0.2296(4) 0.0531(2) 0.0475(10) Uani 1 1 d .
H52 H 0.2788 -0.3111 0.0313 0.057 Uiso 1 1 calc R
C27 C 0.1096(4) 0.1681(4) 0.31486(18) 0.0404(9) Uani 1 1 d .
C7 C 0.0228(4) 0.3590(5) 0.1739(2) 0.0465(10) Uani 1 1 d .
H7 H -0.0611 0.3617 0.1710 0.056 Uiso 1 1 calc R
C39 C 0.9998(4) 0.8346(5) 0.4559(2) 0.0434(9) Uani 1 1 d .
H39 H 1.0846 0.8386 0.4516 0.052 Uiso 1 1 calc R
C4 C 0.0847(4) 0.0274(4) 0.1153(2) 0.0463(10) Uani 1 1 d .
H4 H 0.1001 -0.0451 0.1018 0.056 Uiso 1 1 calc R
C5 C -0.0443(4) 0.0218(5) 0.1103(3) 0.0646(16) Uani 1 1 d .
H5 H -0.1158 -0.0565 0.0937 0.078 Uiso 1 1 calc R
C6 C -0.0697(4) 0.1252(5) 0.1287(3) 0.0614(15) Uani 1 1 d .
H6 H -0.1578 0.1172 0.1244 0.074 Uiso 1 1 calc R
Cl3 Cl 0.9418(3) 0.7521(3) 0.00354(13) 0.1500(13) Uani 1 1 d .
Cl4 Cl 0.6794(2) 0.5699(2) -0.02851(11) 0.1075(8) Uani 1 1 d .
C58 C 0.8190(9) 0.6358(12) 0.0231(5) 0.131(4) Uani 1 1 d .
H58A H 0.7960 0.6671 0.0601 0.158 Uiso 1 1 calc R
H58B H 0.8467 0.5659 0.0333 0.158 Uiso 1 1 calc R
Cl1 Cl 1.01849(17) 0.6097(2) 0.31758(9) 0.0891(6) Uani 1 1 d .
Cl2 Cl 0.9772(2) 0.7343(2) 0.21256(14) 0.1167(8) Uani 1 1 d .
C57 C 0.9082(5) 0.6144(6) 0.2604(3) 0.0694(16) Uani 1 1 d .
H57A H 0.8375 0.6295 0.2777 0.083 Uiso 1 1 calc R
H57B H 0.8675 0.5290 0.2364 0.083 Uiso 1 1 calc R

loop_
_atom_site_aniso_label
_atom_site_aniso_U_11
_atom_site_aniso_U_22
_atom_site_aniso_U_33
_atom_site_aniso_U_23
_atom_site_aniso_U_13
_atom_site_aniso_U_12
Br2 0.0395(2) 0.0503(3) 0.0372(2) 0.00303(17) 0.01172(16) 0.02129(19)
Br1 0.0508(3) 0.0489(3) 0.0409(2) 0.00443(17) -0.00241(18) 0.0336(2)
Ni1 0.0219(2) 0.0255(2) 0.0300(2) -0.00549(16) -0.00145(16) 0.01215(17)
F4 0.0559(16) 0.0650(17) 0.0572(16) 0.0085(13) 0.0218(13) 0.0449(14)
F3 0.0381(13) 0.0745(19) 0.0539(16) 0.0168(14) -0.0100(12) 0.0225(13)
F2 0.0655(18) 0.0674(18) 0.0343(13) -0.0011(12) -0.0227(12) 0.0221(15)
F1 0.0220(11) 0.075(2) 0.0642(18) 0.0161(15) 0.0025(11) -0.0025(12)
N2 0.0228(12) 0.0203(12) 0.0212(12) -0.0014(10) -0.0004(10) 0.0082(10)
N1 0.0210(12) 0.0187(12) 0.0187(11) -0.0009(9) 0.0017(9) 0.0099(10)
C15 0.0240(14) 0.0219(14) 0.0183(13) -0.0010(11) 0.0022(11) 0.0074(12)
C16 0.0217(14) 0.0189(14) 0.0227(14) -0.0014(11) 0.0049(11) 0.0074(11)
C21 0.0214(14) 0.0196(14) 0.0225(14) 0.0017(11) 0.0047(11) 0.0084(11)
C1 0.0229(14) 0.0189(14) 0.0194(13) 0.0003(11) 0.0030(11) 0.0096(12)
C14 0.0191(13) 0.0179(13) 0.0207(13) 0.0002(11) 0.0033(11) 0.0068(11)
C13 0.0186(13) 0.0184(13) 0.0212(14) -0.0027(11) 0.0019(11) 0.0078(11)
C23 0.0244(15) 0.0190(14) 0.0181(13) 0.0003(10) 0.0017(11) 0.0082(12)
C37 0.0225(14) 0.0158(13) 0.0258(15) -0.0042(11) 0.0010(12) 0.0036(11)
C10 0.0206(14) 0.0271(16) 0.0268(15) 0.0042(12) 0.0035(12) 0.0122(12)
C24 0.0245(15) 0.0226(15) 0.0175(13) 0.0030(11) 0.0021(11) 0.0054(12)
C22 0.0201(13) 0.0203(14) 0.0209(14) 0.0018(11) 0.0042(11) 0.0081(11)
C36 0.0234(14) 0.0165(13) 0.0231(14) -0.0017(11) 0.0046(11) 0.0043(11)
C20 0.0303(16) 0.0247(15) 0.0224(15) -0.0001(12) 0.0034(12) 0.0113(13)
C17 0.0310(16) 0.0215(15) 0.0287(16) 0.0023(12) 0.0061(13) 0.0100(13)
C30 0.0279(15) 0.0175(14) 0.0234(15) 0.0016(11) 0.0008(12) 0.0083(12)
C49 0.0234(14) 0.0205(14) 0.0271(15) -0.0034(12) 0.0006(12) 0.0090(12)
C44 0.0291(17) 0.0284(17) 0.0345(18) -0.0039(14) 0.0029(14) 0.0109(14)
C50 0.0301(17) 0.0226(16) 0.0356(18) 0.0009(13) 0.0027(14) 0.0110(13)
C12 0.0222(15) 0.0299(17) 0.0346(17) 0.0019(14) 0.0028(13) 0.0099(13)
C2 0.0219(14) 0.0202(14) 0.0198(13) -0.0005(11) 0.0002(11) 0.0069(12)
C31 0.0357(18) 0.0276(16) 0.0237(15) 0.0001(12) 0.0011(13) 0.0150(14)
C19 0.046(2) 0.0326(18) 0.0224(15) 0.0069(13) 0.0063(14) 0.0169(16)
C56 0.059(3) 0.036(2) 0.0258(17) 0.0010(15) -0.0026(17) 0.0183(19)
C51 0.049(2) 0.0220(17) 0.046(2) 0.0008(15) 0.0028(18) 0.0126(16)
C43 0.0270(15) 0.0198(14) 0.0223(14) 0.0009(11) 0.0016(12) 0.0096(12)
C54 0.0365(18) 0.0272(17) 0.0276(16) -0.0030(13) -0.0012(14) 0.0132(14)
C25 0.0292(17) 0.0305(17) 0.0293(16) 0.0061(13) 0.0064(13) 0.0103(14)
C28 0.037(2) 0.0320(19) 0.0357(19) 0.0001(15) 0.0028(16) -0.0055(16)
C9 0.0286(16) 0.0308(17) 0.0328(17) 0.0027(13) 0.0072(13) 0.0167(14)
C26 0.0279(17) 0.049(2) 0.0357(19) 0.0128(16) 0.0063(14) 0.0164(16)
C47 0.050(2) 0.0271(17) 0.0372(19) -0.0007(14) 0.0075(16) 0.0227(17)
C32 0.052(2) 0.0354(19) 0.0220(16) -0.0005(14) -0.0012(15) 0.0190(18)
C42 0.0283(16) 0.0323(17) 0.0254(15) -0.0020(13) 0.0037(13) 0.0127(14)
C41 0.0361(19) 0.044(2) 0.0282(17) 0.0016(15) -0.0018(15) 0.0165(17)
C3 0.0220(15) 0.0283(17) 0.0355(18) -0.0021(14) -0.0001(13) 0.0091(13)
C29 0.0312(17) 0.0251(16) 0.0293(16) 0.0031(13) 0.0028(13) 0.0057(14)
C18 0.046(2) 0.0281(17) 0.0312(17) 0.0106(14) 0.0096(15) 0.0163(16)
C55 0.053(2) 0.0314(19) 0.0340(19) 0.0057(15) 0.0055(17) 0.0140(18)
C40 0.0308(18) 0.038(2) 0.041(2) -0.0002(16) -0.0073(15) 0.0117(16)
C48 0.0358(18) 0.0202(15) 0.0370(18) -0.0026(13) 0.0028(14) 0.0109(14)
C46 0.042(2) 0.044(2) 0.0322(18) 0.0067(15) 0.0119(15) 0.0289(18)
C8 0.037(2) 0.037(2) 0.055(2) 0.0033(17) 0.0135(17) 0.0253(17)
C45 0.0277(17) 0.040(2) 0.046(2) 0.0027(17) 0.0077(16) 0.0135(16)
C35 0.0275(17) 0.042(2) 0.0338(18) 0.0028(15) 0.0015(14) 0.0104(15)
C11 0.0231(17) 0.042(2) 0.058(3) 0.0003(18) 0.0039(16) 0.0152(16)
C38 0.0276(17) 0.039(2) 0.0362(19) 0.0020(15) 0.0067(14) 0.0125(15)
C34 0.0314(19) 0.050(2) 0.044(2) 0.0034(18) -0.0091(17) 0.0096(18)
C53 0.059(3) 0.037(2) 0.0299(18) -0.0092(15) 0.0006(17) 0.0233(19)
C33 0.049(2) 0.036(2) 0.0273(18) -0.0014(15) -0.0133(16) 0.0136(18)
C52 0.061(3) 0.0289(19) 0.050(2) -0.0139(17) 0.001(2) 0.0190(19)
C27 0.0223(17) 0.053(2) 0.0333(19) 0.0114(17) 0.0014(14) 0.0018(16)
C7 0.0290(19) 0.055(3) 0.065(3) 0.007(2) 0.0087(18) 0.0263(19)
C39 0.0237(17) 0.052(2) 0.054(2) 0.0068(19) 0.0030(16) 0.0151(17)
C4 0.0250(18) 0.034(2) 0.070(3) -0.0112(19) -0.0045(18) 0.0064(16)
C5 0.024(2) 0.046(3) 0.108(5) -0.020(3) -0.007(2) 0.0043(18)
C6 0.0193(18) 0.055(3) 0.101(4) -0.011(3) -0.004(2) 0.0119(19)
Cl3 0.127(2) 0.135(2) 0.1102(19) -0.0203(16) 0.0196(16) -0.0228(18)
Cl4 0.1178(16) 0.0748(11) 0.1035(14) 0.0113(10) -0.0349(12) 0.0245(11)
C58 0.078(6) 0.156(10) 0.120(8) 0.000(7) -0.005(5) 0.013(6)
Cl1 0.0608(9) 0.1207(15) 0.0801(11) -0.0285(10) 0.0000(8) 0.0376(9)
Cl2 0.0841(13) 0.0969(15) 0.153(2) 0.0326(15) 0.0068(14) 0.0210(12)
C57 0.037(2) 0.073(4) 0.099(5) -0.004(3) 0.016(3) 0.023(3)

loop_
_atom_type_symbol
_atom_type_description
_atom_type_scat_dispersion_real
_atom_type_scat_dispersion_imag
_atom_type_scat_source
C C 0.0033 0.0016 'International Tables Vol C Tables 4.2.6.8 and 6.1.1.4'
H H 0.0000 0.0000 'International Tables Vol C Tables 4.2.6.8 and 6.1.1.4'
Br Br -0.2901 2.4595 'International Tables Vol C Tables 4.2.6.8 and 6.1.1.4'
Cl Cl 0.1484 0.1585 'International Tables Vol C Tables 4.2.6.8 and 6.1.1.4'
F F 0.0171 0.0103 'International Tables Vol C Tables 4.2.6.8 and 6.1.1.4'
N N 0.0061 0.0033 'International Tables Vol C Tables 4.2.6.8 and 6.1.1.4'
Ni Ni 0.3393 1.1124 'International Tables Vol C Tables 4.2.6.8 and 6.1.1.4'

loop_
_geom_angle_atom_site_label_1
_geom_angle_atom_site_label_2
_geom_angle_atom_site_label_3
_geom_angle
N1 Ni1 N2 82.79(10)
N1 Ni1 Br1 119.57(7)
N2 Ni1 Br1 122.44(8)
N1 Ni1 Br2 101.44(7)
N2 Ni1 Br2 105.13(8)
Br1 Ni1 Br2 118.62(2)
C2 N2 C49 120.7(3)
C2 N2 Ni1 111.2(2)
C49 N2 Ni1 128.1(2)
C1 N1 C13 119.9(3)
C1 N1 Ni1 111.4(2)
C13 N1 Ni1 128.70(19)
C16 C15 C14 123.4(3)
C16 C15 H15 118.3
C14 C15 H15 118.3
C15 C16 C21 118.9(3)
C15 C16 C36 119.7(3)
C21 C16 C36 121.4(3)
C17 C21 C22 118.1(3)
C17 C21 C16 122.7(3)
C22 C21 C16 119.2(3)
N1 C1 C10 135.2(3)
N1 C1 C2 116.8(3)
C10 C1 C2 108.0(3)
C13 C14 C15 117.8(3)
C13 C14 C23 120.5(3)
C15 C14 C23 121.7(3)
C14 C13 C22 122.0(3)
C14 C13 N1 118.0(3)
C22 C13 N1 120.0(3)
C24 C23 C30 114.5(3)
C24 C23 C14 111.1(2)
C30 C23 C14 111.9(2)
C24 C23 H23 106.3
C30 C23 H23 106.3
C14 C23 H23 106.3
C38 C37 C42 118.5(3)
C38 C37 C36 119.0(3)
C42 C37 C36 122.4(3)
C9 C10 C12 119.4(3)
C9 C10 C1 135.5(3)
C12 C10 C1 105.1(3)
C29 C24 C25 118.3(3)
C29 C24 C23 118.4(3)
C25 C24 C23 123.2(3)
C13 C22 C20 122.0(3)
C13 C22 C21 118.8(3)
C20 C22 C21 119.2(3)
C43 C36 C37 112.3(3)
C43 C36 C16 112.3(3)
C37 C36 C16 109.7(3)
C43 C36 H36 107.4
C37 C36 H36 107.4
C16 C36 H36 107.4
C19 C20 C22 120.7(3)
C19 C20 H20 119.6
C22 C20 H20 119.6
C18 C17 C21 120.9(3)
C18 C17 H17 119.6
C21 C17 H17 119.6
C31 C30 C35 118.8(3)
C31 C30 C23 123.6(3)
C35 C30 C23 117.6(3)
C50 C49 C54 122.5(3)
C50 C49 N2 118.9(3)
C54 C49 N2 118.6(3)
C43 C44 C45 121.2(3)
C43 C44 H44 119.4
C45 C44 H44 119.4
C49 C50 C51 117.7(3)
C49 C50 C55 121.8(3)
C51 C50 C55 120.4(3)
C11 C12 C10 122.8(3)
C11 C12 C3 122.8(3)
C10 C12 C3 114.4(3)
N2 C2 C3 135.6(3)
N2 C2 C1 117.4(3)
C3 C2 C1 106.9(3)
C30 C31 C32 121.0(4)
C30 C31 H31 119.5
C32 C31 H31 119.5
C20 C19 C18 120.2(3)
C20 C19 H19 119.9
C18 C19 H19 119.9
C54 C56 H56A 109.5
C54 C56 H56B 109.5
H56A C56 H56B 109.5
C54 C56 H56C 109.5
H56A C56 H56C 109.5
H56B C56 H56C 109.5
C52 C51 C50 120.7(4)
C52 C51 H51 119.6
C50 C51 H51 119.6
C44 C43 C48 118.2(3)
C44 C43 C36 123.6(3)
C48 C43 C36 118.1(3)
C53 C54 C49 117.6(3)
C53 C54 C56 120.6(3)
C49 C54 C56 121.8(3)
C26 C25 C24 121.4(4)
C26 C25 H25 119.3
C24 C25 H25 119.3
C27 C28 C29 118.4(4)
C27 C28 H28 120.8
C29 C28 H28 120.8
C10 C9 C8 118.3(3)
C10 C9 H9 120.9
C8 C9 H9 120.9
C27 C26 C25 118.1(4)
C27 C26 H26 121.0
C25 C26 H26 121.0
C46 C47 C48 118.7(3)
C46 C47 H47 120.7
C48 C47 H47 120.7
C33 C32 C31 118.2(4)
C33 C32 H32 120.9
C31 C32 H32 120.9
C41 C42 C37 120.8(3)
C41 C42 H42 119.6
C37 C42 H42 119.6
C40 C41 C42 118.7(4)
C40 C41 H41 120.6
C42 C41 H41 120.6
C4 C3 C12 119.5(3)
C4 C3 C2 135.0(3)
C12 C3 C2 105.5(3)
C24 C29 C28 120.8(4)
C24 C29 H29 119.6
C28 C29 H29 119.6
C17 C18 C19 120.9(3)
C17 C18 H18 119.5
C19 C18 H18 119.5
C50 C55 H55A 109.5
C50 C55 H55B 109.5
H55A C55 H55B 109.5
C50 C55 H55C 109.5
H55A C55 H55C 109.5
H55B C55 H55C 109.5
F3 C40 C39 119.1(4)
F3 C40 C41 118.5(4)
C39 C40 C41 122.3(4)
C47 C48 C43 121.0(3)
C47 C48 H48 119.5
C43 C48 H48 119.5
F4 C46 C45 118.7(4)
F4 C46 C47 118.8(4)
C45 C46 C47 122.4(3)
C7 C8 C9 122.5(4)
C7 C8 H8 118.8
C9 C8 H8 118.8
C46 C45 C44 118.5(4)
C46 C45 H45 120.8
C44 C45 H45 120.8
C34 C35 C30 120.8(4)
C34 C35 H35 119.6
C30 C35 H35 119.6
C12 C11 C6 116.1(4)
C12 C11 C7 116.2(4)
C6 C11 C7 127.6(4)
C37 C38 C39 121.5(4)
C37 C38 H38 119.3
C39 C38 H38 119.3
C33 C34 C35 118.3(4)
C33 C34 H34 120.8
C35 C34 H34 120.8
C54 C53 C52 121.5(4)
C54 C53 H53 119.2
C52 C53 H53 119.2
C32 C33 F2 118.5(4)
C32 C33 C34 122.9(4)
F2 C33 C34 118.6(4)
C53 C52 C51 120.0(4)
C53 C52 H52 120.0
C51 C52 H52 120.0
C28 C27 F1 118.6(4)
C28 C27 C26 122.9(4)
F1 C27 C26 118.5(4)
C8 C7 C11 120.7(4)
C8 C7 H7 119.6
C11 C7 H7 119.6
C40 C39 C38 118.1(4)
C40 C39 H39 120.9
C38 C39 H39 120.9
C3 C4 C5 118.1(4)
C3 C4 H4 120.9
C5 C4 H4 120.9
C6 C5 C4 122.4(4)
C6 C5 H5 118.8
C4 C5 H5 118.8
C5 C6 C11 121.0(4)
C5 C6 H6 119.5
C11 C6 H6 119.5
Cl3 C58 Cl4 116.8(7)
Cl3 C58 H58A 108.1
Cl4 C58 H58A 108.1
Cl3 C58 H58B 108.1
Cl4 C58 H58B 108.1
H58A C58 H58B 107.3
Cl1 C57 Cl2 113.8(3)
Cl1 C57 H57A 108.8
Cl2 C57 H57A 108.8
Cl1 C57 H57B 108.8
Cl2 C57 H57B 108.8
H57A C57 H57B 107.7

loop_
_geom_bond_atom_site_label_1
_geom_bond_atom_site_label_2
_geom_bond_distance
Br2 Ni1 2.3471(6)
Br1 Ni1 2.3045(6)
Ni1 N1 2.023(2)
Ni1 N2 2.025(3)
F4 C46 1.355(4)
F3 C40 1.356(5)
F2 C33 1.362(4)
F1 C27 1.363(4)
N2 C2 1.281(4)
N2 C49 1.439(4)
N1 C1 1.282(4)
N1 C13 1.442(4)
C15 C16 1.372(4)
C15 C14 1.411(4)
C15 H15 0.9500
C16 C21 1.432(4)
C16 C36 1.531(4)
C21 C17 1.426(4)
C21 C22 1.429(4)
C1 C10 1.455(4)
C1 C2 1.506(4)
C14 C13 1.382(4)
C14 C23 1.529(4)
C13 C22 1.421(4)
C23 C24 1.525(4)
C23 C30 1.528(4)
C23 H23 1.0000
C37 C38 1.383(5)
C37 C42 1.391(5)
C37 C36 1.528(4)
C10 C9 1.371(5)
C10 C12 1.415(5)
C24 C29 1.390(5)
C24 C25 1.392(5)
C22 C20 1.423(4)
C36 C43 1.527(4)
C36 H36 1.0000
C20 C19 1.366(5)
C20 H20 0.9500
C17 C18 1.365(5)
C17 H17 0.9500
C30 C31 1.387(5)
C30 C35 1.393(5)
C49 C50 1.394(5)
C49 C54 1.405(5)
C44 C43 1.388(5)
C44 C45 1.391(5)
C44 H44 0.9500
C50 C51 1.400(5)
C50 C55 1.502(5)
C12 C11 1.402(5)
C12 C3 1.420(5)
C2 C3 1.460(4)
C31 C32 1.402(5)
C31 H31 0.9500
C19 C18 1.407(5)
C19 H19 0.9500
C56 C54 1.509(5)
C56 H56A 0.9800
C56 H56B 0.9800
C56 H56C 0.9800
C51 C52 1.386(6)
C51 H51 0.9500
C43 C48 1.402(4)
C54 C53 1.383(5)
C25 C26 1.385(5)
C25 H25 0.9500
C28 C27 1.358(7)
C28 C29 1.400(5)
C28 H28 0.9500
C9 C8 1.415(5)
C9 H9 0.9500
C26 C27 1.377(6)
C26 H26 0.9500
C47 C46 1.375(6)
C47 C48 1.382(5)
C47 H47 0.9500
C32 C33 1.360(6)
C32 H32 0.9500
C42 C41 1.388(5)
C42 H42 0.9500
C41 C40 1.375(6)
C41 H41 0.9500
C3 C4 1.370(5)
C29 H29 0.9500
C18 H18 0.9500
C55 H55A 0.9800
C55 H55B 0.9800
C55 H55C 0.9800
C40 C39 1.367(6)
C48 H48 0.9500
C46 C45 1.370(6)
C8 C7 1.361(6)
C8 H8 0.9500
C45 H45 0.9500
C35 C34 1.388(6)
C35 H35 0.9500
C11 C6 1.409(6)
C11 C7 1.420(6)
C38 C39 1.395(6)
C38 H38 0.9500
C34 C33 1.381(7)
C34 H34 0.9500
C53 C52 1.385(6)
C53 H53 0.9500
C52 H52 0.9500
C7 H7 0.9500
C39 H39 0.9500
C4 C5 1.414(6)
C4 H4 0.9500
C5 C6 1.371(7)
C5 H5 0.9500
C6 H6 0.9500
Cl3 C58 1.594(11)
Cl4 C58 1.717(9)
C58 H58A 0.9900
C58 H58B 0.9900
Cl1 C57 1.707(7)
Cl2 C57 1.750(7)
C57 H57A 0.9900
C57 H57B 0.9900

loop_
_geom_torsion_atom_site_label_1
_geom_torsion_atom_site_label_2
_geom_torsion_atom_site_label_3
_geom_torsion_atom_site_label_4
_geom_torsion
N1 Ni1 N2 C2 2.3(2)
Br1 Ni1 N2 C2 122.9(2)
Br2 Ni1 N2 C2 -97.7(2)
N1 Ni1 N2 C49 179.8(3)
Br1 Ni1 N2 C49 -59.6(3)
Br2 Ni1 N2 C49 79.8(3)
N2 Ni1 N1 C1 -5.2(2)
Br1 Ni1 N1 C1 -128.52(19)
Br2 Ni1 N1 C1 98.9(2)
N2 Ni1 N1 C13 177.0(3)
Br1 Ni1 N1 C13 53.6(3)
Br2 Ni1 N1 C13 -78.9(2)
C14 C15 C16 C21 -0.6(5)
C14 C15 C16 C36 178.2(3)
C15 C16 C21 C17 176.6(3)
C36 C16 C21 C17 -2.2(5)
C15 C16 C21 C22 -2.5(4)
C36 C16 C21 C22 178.7(3)
C13 N1 C1 C10 2.2(5)
Ni1 N1 C1 C10 -175.8(3)
C13 N1 C1 C2 -175.1(3)
Ni1 N1 C1 C2 6.9(3)
C16 C15 C14 C13 2.7(5)
C16 C15 C14 C23 -175.6(3)
C15 C14 C13 C22 -1.7(4)
C23 C14 C13 C22 176.7(3)
C15 C14 C13 N1 179.8(3)
C23 C14 C13 N1 -1.8(4)
C1 N1 C13 C14 100.0(3)
Ni1 N1 C13 C14 -82.3(3)
C1 N1 C13 C22 -78.5(4)
Ni1 N1 C13 C22 99.1(3)
C13 C14 C23 C24 -73.1(4)
C15 C14 C23 C24 105.2(3)
C13 C14 C23 C30 157.6(3)
C15 C14 C23 C30 -24.1(4)
N1 C1 C10 C9 6.5(7)
C2 C1 C10 C9 -176.0(4)
N1 C1 C10 C12 -173.1(4)
C2 C1 C10 C12 4.3(3)
C30 C23 C24 C29 -95.8(3)
C14 C23 C24 C29 136.3(3)
C30 C23 C24 C25 86.8(4)
C14 C23 C24 C25 -41.1(4)
C14 C13 C22 C20 -179.3(3)
N1 C13 C22 C20 -0.9(4)
C14 C13 C22 C21 -1.3(4)
N1 C13 C22 C21 177.2(3)
C17 C21 C22 C13 -175.8(3)
C16 C21 C22 C13 3.4(4)
C17 C21 C22 C20 2.3(4)
C16 C21 C22 C20 -178.5(3)
C38 C37 C36 C43 -159.8(3)
C42 C37 C36 C43 23.1(4)
C38 C37 C36 C16 74.6(4)
C42 C37 C36 C16 -102.6(3)
C15 C16 C36 C43 -91.1(4)
C21 C16 C36 C43 87.7(3)
C15 C16 C36 C37 34.6(4)
C21 C16 C36 C37 -146.6(3)
C13 C22 C20 C19 175.4(3)
C21 C22 C20 C19 -2.7(5)
C22 C21 C17 C18 -0.2(5)
C16 C21 C17 C18 -179.3(3)
C24 C23 C30 C31 -20.8(4)
C14 C23 C30 C31 106.7(3)
C24 C23 C30 C35 158.7(3)
C14 C23 C30 C35 -73.8(4)
C2 N2 C49 C50 -101.8(4)
Ni1 N2 C49 C50 80.9(4)
C2 N2 C49 C54 80.5(4)
Ni1 N2 C49 C54 -96.8(3)
C54 C49 C50 C51 -0.6(5)
N2 C49 C50 C51 -178.1(3)
C54 C49 C50 C55 -178.4(4)
N2 C49 C50 C55 4.0(5)
C9 C10 C12 C11 -2.7(6)
C1 C10 C12 C11 177.0(4)
C9 C10 C12 C3 177.2(3)
C1 C10 C12 C3 -3.1(4)
C49 N2 C2 C3 4.1(6)
Ni1 N2 C2 C3 -178.2(3)
C49 N2 C2 C1 -177.1(3)
Ni1 N2 C2 C1 0.6(3)
N1 C1 C2 N2 -5.3(4)
C10 C1 C2 N2 176.7(3)
N1 C1 C2 C3 173.8(3)
C10 C1 C2 C3 -4.2(3)
C35 C30 C31 C32 0.7(5)
C23 C30 C31 C32 -179.8(3)
C22 C20 C19 C18 0.8(6)
C49 C50 C51 C52 1.9(6)
C55 C50 C51 C52 179.8(4)
C45 C44 C43 C48 -1.6(5)
C45 C44 C43 C36 175.4(3)
C37 C36 C43 C44 -111.2(4)
C16 C36 C43 C44 13.0(4)
C37 C36 C43 C48 65.9(4)
C16 C36 C43 C48 -169.9(3)
C50 C49 C54 C53 -0.7(6)
N2 C49 C54 C53 176.8(3)
C50 C49 C54 C56 177.6(4)
N2 C49 C54 C56 -4.8(5)
C29 C24 C25 C26 -0.6(5)
C23 C24 C25 C26 176.7(3)
C12 C10 C9 C8 0.0(5)
C1 C10 C9 C8 -179.6(4)
C24 C25 C26 C27 -0.2(5)
C30 C31 C32 C33 0.1(6)
C38 C37 C42 C41 -1.6(5)
C36 C37 C42 C41 175.6(3)
C37 C42 C41 C40 0.0(6)
C11 C12 C3 C4 -2.2(6)
C10 C12 C3 C4 177.9(4)
C11 C12 C3 C2 -179.6(4)
C10 C12 C3 C2 0.5(4)
N2 C2 C3 C4 4.4(8)
C1 C2 C3 C4 -174.5(5)
N2 C2 C3 C12 -178.8(4)
C1 C2 C3 C12 2.3(4)
C25 C24 C29 C28 0.6(5)
C23 C24 C29 C28 -176.8(3)
C27 C28 C29 C24 0.2(6)
C21 C17 C18 C19 -1.8(6)
C20 C19 C18 C17 1.5(6)
C42 C41 C40 F3 -179.6(4)
C42 C41 C40 C39 1.6(6)
C46 C47 C48 C43 -1.2(6)
C44 C43 C48 C47 2.4(5)
C36 C43 C48 C47 -174.8(3)
C48 C47 C46 F4 -179.9(3)
C48 C47 C46 C45 -1.0(6)
C10 C9 C8 C7 3.1(6)
F4 C46 C45 C44 -179.3(3)
C47 C46 C45 C44 1.7(6)
C43 C44 C45 C46 -0.4(6)
C31 C30 C35 C34 -0.7(6)
C23 C30 C35 C34 179.8(4)
C10 C12 C11 C6 -177.2(4)
C3 C12 C11 C6 2.9(7)
C10 C12 C11 C7 2.3(6)
C3 C12 C11 C7 -177.6(4)
C42 C37 C38 C39 1.7(6)
C36 C37 C38 C39 -175.6(3)
C30 C35 C34 C33 -0.1(7)
C49 C54 C53 C52 0.8(6)
C56 C54 C53 C52 -177.6(4)
C31 C32 C33 F2 179.8(4)
C31 C32 C33 C34 -0.9(6)
C35 C34 C33 C32 0.9(7)
C35 C34 C33 F2 -179.8(4)
C54 C53 C52 C51 0.6(7)
C50 C51 C52 C53 -1.9(7)
C29 C28 C27 F1 178.4(3)
C29 C28 C27 C26 -1.1(6)
C25 C26 C27 C28 1.1(6)
C25 C26 C27 F1 -178.5(3)
C9 C8 C7 C11 -3.5(7)
C12 C11 C7 C8 0.8(7)
C6 C11 C7 C8 -179.8(5)
F3 C40 C39 C38 179.7(4)
C41 C40 C39 C38 -1.4(7)
C37 C38 C39 C40 -0.3(6)
C12 C3 C4 C5 0.2(7)
C2 C3 C4 C5 176.7(5)
C3 C4 C5 C6 0.9(10)
C4 C5 C6 C11 -0.2(10)
C12 C11 C6 C5 -1.7(9)
C7 C11 C6 C5 178.9(6)
